data_7119660
loop_
_publ_author_name
'Kim, Yeong-Eun'
'Kim, Jin'
'Park, Joon Woo'
'Park, Kiyoung'
'Lee, Yunho'

_publ_section_title
;
 \s-Complexation as a strategy for designing copper-based light emitters.
;
_journal_issue 19
_journal_name_full 'Chemical communications (Cambridge, England)'
_journal_page_first 2858
_journal_page_last 2861
_journal_paper_doi 10.1039/c6cc10139a
_journal_volume 53
_journal_year 2017
_chemical_formula_moiety 'C37 H47 Cu N P3, C4 H8 O'
_chemical_formula_sum 'C41 H55 Cu N O P3'
_chemical_formula_weight 734.31
_chemical_name_common (PPMeP)Cu(Cbz)
_chemical_name_systematic
; 
 ? 
;
_chemical_properties_physical ', Air-sensitive,Oxygen-sensitive'
_space_group_IT_number 7
_symmetry_cell_setting monoclinic
_symmetry_space_group_name_Hall 'P -2yc'
_symmetry_space_group_name_H-M 'P 1 c 1'
_atom_sites_solution_hydrogens geom
_atom_sites_solution_primary direct
_atom_sites_solution_secondary difmap
_audit_creation_method SHELXL-97
_audit_update_record
;
2016-08-11 deposited with the CCDC.
2017-02-14 downloaded from the CCDC.
;
_cell_angle_alpha 90.00
_cell_angle_beta 97.005(2)
_cell_angle_gamma 90.00
_cell_formula_units_Z 2
_cell_length_a 10.1387(6)
_cell_length_b 9.3035(6)
_cell_length_c 20.6490(13)
_cell_measurement_reflns_used 43303
_cell_measurement_temperature 120(2)
_cell_measurement_theta_max 27.19
_cell_measurement_theta_min 2.66
_cell_volume 1933.2(2)
_computing_cell_refinement 'Bruker SMART'
_computing_data_collection 'Bruker SMART'
_computing_data_reduction 'Bruker SAINT'
_computing_molecular_graphics 'Bruker SHELXTL'
_computing_publication_material 'Bruker SHELXTL'
_computing_structure_refinement 'SHELXL-97 (Sheldrick, 2008)'
_computing_structure_solution 'SHELXS-97 (Sheldrick, 2008)'
_diffrn_ambient_temperature 120(2)
_diffrn_measured_fraction_theta_full 0.994
_diffrn_measured_fraction_theta_max 0.994
_diffrn_measurement_device_type 'Photon 100 CMOS detector'
_diffrn_measurement_method 'phi and omega scans'
_diffrn_radiation_monochromator graphite
_diffrn_radiation_source 'fine-focus sealed tube'
_diffrn_radiation_type MoK\a
_diffrn_radiation_wavelength 0.71073
_diffrn_reflns_av_R_equivalents 0.0641
_diffrn_reflns_av_sigmaI/netI 0.0559
_diffrn_reflns_limit_h_max 12
_diffrn_reflns_limit_h_min -13
_diffrn_reflns_limit_k_max 11
_diffrn_reflns_limit_k_min -11
_diffrn_reflns_limit_l_max 26
_diffrn_reflns_limit_l_min -26
_diffrn_reflns_number 43303
_diffrn_reflns_theta_full 27.19
_diffrn_reflns_theta_max 27.19
_diffrn_reflns_theta_min 2.66
_exptl_absorpt_coefficient_mu 0.721
_exptl_absorpt_correction_T_max 0.9249
_exptl_absorpt_correction_T_min 0.9121
_exptl_absorpt_correction_type multi-scan
_exptl_absorpt_process_details SADABS
_exptl_crystal_colour yellow
_exptl_crystal_density_diffrn 1.261
_exptl_crystal_density_meas ?
_exptl_crystal_density_method 'not measured'
_exptl_crystal_description block
_exptl_crystal_F_000 780
_exptl_crystal_recrystallization_method 'Re-crystallisation from solvent: THF/Pentane'
_exptl_crystal_size_max 0.13
_exptl_crystal_size_mid 0.12
_exptl_crystal_size_min 0.11
_refine_diff_density_max 0.453
_refine_diff_density_min -0.355
_refine_diff_density_rms 0.097
_refine_ls_abs_structure_details 'Flack H D (1983), Acta Cryst. A39, 876-881'
_refine_ls_abs_structure_Flack 0.070(9)
_refine_ls_extinction_method none
_refine_ls_goodness_of_fit_ref 1.156
_refine_ls_hydrogen_treatment constr
_refine_ls_matrix_type full
_refine_ls_number_parameters 424
_refine_ls_number_reflns 8323
_refine_ls_number_restraints 2
_refine_ls_restrained_S_all 1.156
_refine_ls_R_factor_all 0.0526
_refine_ls_R_factor_gt 0.0399
_refine_ls_shift/su_max 0.001
_refine_ls_shift/su_mean 0.000
_refine_ls_structure_factor_coef Fsqd
_refine_ls_weighting_details 'calc w=1/[\s^2^(Fo^2^)+(0.0466P)^2^+0.0000P] where P=(Fo^2^+2Fc^2^)/3'
_refine_ls_weighting_scheme calc
_refine_ls_wR_factor_gt 0.0868
_refine_ls_wR_factor_ref 0.0954
_reflns_number_gt 7314
_reflns_number_total 8323
_reflns_threshold_expression >2sigma(I)
_cod_data_source_file c6cc10139a2.cif
_cod_data_source_block n0283a-1
_cod_depositor_comments
;
The following automatic conversions were performed:

'_symmetry_cell_setting' value 'Monoclinic' changed to 'monoclinic'
according to
/usr/data/users/saulius/crontab/automatic-downloads/rss-feeds/RSC/lib/dictionaries/cif_core.dic
dictionary named 'cif_core.dic' version 2.4.2 from 2011-04-26.

'_exptl_crystal_density_meas' value 'not measured' was changed to '?'
- the value is perceived as not measured.

Automatic conversion script
Id: cif_fix_values 4268 2015-11-12 08:31:59Z antanas 

 Adding full bibliography for 7119659--7119666.cif.
;
_cod_original_sg_symbol_H-M Pc
_cod_database_code 7119660

loop_
_symmetry_equiv_pos_as_xyz
'x, y, z'
'x, -y, z+1/2'

loop_
_atom_site_label
_atom_site_type_symbol
_atom_site_fract_x
_atom_site_fract_y
_atom_site_fract_z
_atom_site_U_iso_or_equiv
_atom_site_adp_type
_atom_site_occupancy
_atom_site_symmetry_multiplicity
_atom_site_calc_flag
_atom_site_refinement_flags
Cu1 Cu 0.43224(3) 0.56210(4) 0.541759(17) 0.02202(9) Uani 1 1 d .
P1 P 0.49226(7) 0.78426(8) 0.50903(4) 0.02228(16) Uani 1 1 d .
P2 P 0.65011(7) 0.50671(8) 0.56196(4) 0.02143(16) Uani 1 1 d .
P3 P 0.31513(8) 0.53033(9) 0.44071(4) 0.02498(17) Uani 1 1 d .
N1 N 0.3220(3) 0.5346(3) 0.61439(12) 0.0230(5) Uani 1 1 d .
C26 C 0.2478(3) 0.4157(3) 0.62489(13) 0.0207(6) Uani 1 1 d .
C37 C 0.2813(3) 0.6397(3) 0.65483(13) 0.0246(6) Uani 1 1 d .
C4 C 0.8700(3) 0.6941(4) 0.59211(14) 0.0283(7) Uani 1 1 d .
H4A H 0.9147 0.6137 0.6129 0.034 Uiso 1 1 calc R
O1 O 0.7734(3) 0.1090(4) 0.37008(15) 0.0627(8) Uani 1 1 d .
C27 C 0.2550(3) 0.2777(3) 0.59841(14) 0.0240(6) Uani 1 1 d .
H27A H 0.3152 0.2582 0.5677 0.029 Uiso 1 1 calc R
C31 C 0.1561(3) 0.4423(3) 0.67127(14) 0.0229(6) Uani 1 1 d .
C5 C 0.9367(3) 0.8235(4) 0.59018(15) 0.0290(7) Uani 1 1 d .
H5A H 1.0259 0.8321 0.6100 0.035 Uiso 1 1 calc R
C1 C 0.4360(3) 0.9701(3) 0.52224(16) 0.0293(7) Uani 1 1 d .
H1A H 0.4882 1.0377 0.4993 0.044 Uiso 1 1 calc R
H1B H 0.4482 0.9918 0.5690 0.044 Uiso 1 1 calc R
H1C H 0.3417 0.9793 0.5054 0.044 Uiso 1 1 calc R
C28 C 0.1747(3) 0.1717(3) 0.61718(15) 0.0285(7) Uani 1 1 d .
H28A H 0.1793 0.0784 0.5989 0.034 Uiso 1 1 calc R
C32 C 0.1783(3) 0.5902(3) 0.69013(14) 0.0249(6) Uani 1 1 d .
C36 C 0.3311(4) 0.7784(4) 0.66475(15) 0.0319(7) Uani 1 1 d .
H36A H 0.4020 0.8116 0.6425 0.038 Uiso 1 1 calc R
C18 C 0.7347(3) 0.4038(3) 0.50124(15) 0.0259(6) Uani 1 1 d .
H18A H 0.6797 0.3160 0.4901 0.031 Uiso 1 1 calc R
C30 C 0.0765(3) 0.3321(4) 0.68940(14) 0.0276(7) Uani 1 1 d .
H30A H 0.0156 0.3498 0.7200 0.033 Uiso 1 1 calc R
C11 C 0.4206(3) 0.7592(4) 0.28307(15) 0.0347(8) Uani 1 1 d .
H11A H 0.4042 0.7543 0.2368 0.042 Uiso 1 1 calc R
C35 C 0.2746(4) 0.8669(4) 0.70790(16) 0.0382(9) Uani 1 1 d .
H35A H 0.3081 0.9616 0.7155 0.046 Uiso 1 1 calc R
C10 C 0.3668(3) 0.6579(4) 0.32094(15) 0.0303(7) Uani 1 1 d .
H10A H 0.3134 0.5833 0.3001 0.036 Uiso 1 1 calc R
C29 C 0.0852(3) 0.1971(4) 0.66314(15) 0.0313(7) Uani 1 1 d .
H29A H 0.0311 0.1213 0.6759 0.038 Uiso 1 1 calc R
C13 C 0.5219(3) 0.8751(4) 0.38081(15) 0.0300(7) Uani 1 1 d .
H13A H 0.5755 0.9504 0.4010 0.036 Uiso 1 1 calc R
C2 C 0.6716(3) 0.7992(3) 0.53407(13) 0.0230(6) Uani 1 1 d .
C17 C 0.8750(3) 0.3519(4) 0.52297(18) 0.0368(8) Uani 1 1 d .
H17A H 0.9084 0.2994 0.4872 0.055 Uiso 1 1 calc R
H17B H 0.8746 0.2882 0.5607 0.055 Uiso 1 1 calc R
H17C H 0.9326 0.4347 0.5350 0.055 Uiso 1 1 calc R
C19 C 0.7311(4) 0.4916(4) 0.43802(16) 0.0331(7) Uani 1 1 d .
H19A H 0.7752 0.4375 0.4061 0.050 Uiso 1 1 calc R
H19B H 0.7771 0.5832 0.4474 0.050 Uiso 1 1 calc R
H19C H 0.6385 0.5100 0.4203 0.050 Uiso 1 1 calc R
C3 C 0.7388(3) 0.6796(3) 0.56415(14) 0.0237(6) Uani 1 1 d .
C9 C 0.3886(3) 0.6616(3) 0.38892(14) 0.0240(6) Uani 1 1 d .
C12 C 0.4985(3) 0.8678(4) 0.31303(17) 0.0367(8) Uani 1 1 d .
H12A H 0.5363 0.9377 0.2873 0.044 Uiso 1 1 calc R
C8 C 0.4681(3) 0.7740(3) 0.41909(14) 0.0246(6) Uani 1 1 d .
C16 C 0.6479(4) 0.2706(4) 0.64240(17) 0.0376(8) Uani 1 1 d .
H16A H 0.6773 0.2246 0.6844 0.056 Uiso 1 1 calc R
H16B H 0.6778 0.2134 0.6071 0.056 Uiso 1 1 calc R
H16C H 0.5507 0.2767 0.6362 0.056 Uiso 1 1 calc R
C33 C 0.1223(3) 0.6837(4) 0.73216(15) 0.0316(7) Uani 1 1 d .
H33A H 0.0516 0.6524 0.7549 0.038 Uiso 1 1 calc R
C24 C 0.2969(3) 0.3662(4) 0.38925(16) 0.0335(7) Uani 1 1 d .
H24A H 0.2514 0.3949 0.3455 0.040 Uiso 1 1 calc R
C34 C 0.1704(4) 0.8204(4) 0.74018(16) 0.0374(8) Uani 1 1 d .
H34A H 0.1318 0.8846 0.7683 0.045 Uiso 1 1 calc R
C15 C 0.7069(3) 0.4218(3) 0.64160(16) 0.0294(7) Uani 1 1 d .
H15A H 0.8061 0.4146 0.6470 0.035 Uiso 1 1 calc R
C22 C 0.0601(4) 0.5986(5) 0.37123(18) 0.0471(10) Uani 1 1 d .
H22A H -0.0298 0.6335 0.3750 0.071 Uiso 1 1 calc R
H22B H 0.0552 0.5014 0.3527 0.071 Uiso 1 1 calc R
H22C H 0.1032 0.6628 0.3426 0.071 Uiso 1 1 calc R
C7 C 0.7427(3) 0.9287(3) 0.53141(15) 0.0281(7) Uani 1 1 d .
H7A H 0.7000 1.0096 0.5100 0.034 Uiso 1 1 calc R
C20 C 0.1388(4) 0.7416(5) 0.47069(19) 0.0493(10) Uani 1 1 d .
H20A H 0.0467 0.7745 0.4696 0.074 Uiso 1 1 calc R
H20B H 0.1887 0.8102 0.4471 0.074 Uiso 1 1 calc R
H20C H 0.1797 0.7348 0.5161 0.074 Uiso 1 1 calc R
C23 C 0.2087(5) 0.2557(4) 0.41784(19) 0.0502(11) Uani 1 1 d .
H23A H 0.2001 0.1702 0.3899 0.075 Uiso 1 1 calc R
H23B H 0.1206 0.2973 0.4202 0.075 Uiso 1 1 calc R
H23C H 0.2487 0.2288 0.4618 0.075 Uiso 1 1 calc R
C6 C 0.8721(3) 0.9404(3) 0.55906(16) 0.0309(7) Uani 1 1 d .
H6A H 0.9179 1.0291 0.5569 0.037 Uiso 1 1 calc R
C21 C 0.1407(3) 0.5953(4) 0.43869(17) 0.0359(8) Uani 1 1 d .
H21A H 0.0945 0.5274 0.4659 0.043 Uiso 1 1 calc R
C25 C 0.4309(4) 0.3033(4) 0.3792(2) 0.0517(11) Uani 1 1 d .
H25A H 0.4178 0.2172 0.3518 0.078 Uiso 1 1 calc R
H25B H 0.4795 0.2774 0.4215 0.078 Uiso 1 1 calc R
H25C H 0.4821 0.3745 0.3577 0.078 Uiso 1 1 calc R
C14 C 0.6645(4) 0.5125(4) 0.69638(16) 0.0441(9) Uani 1 1 d .
H14A H 0.6948 0.4671 0.7384 0.066 Uiso 1 1 calc R
H14B H 0.5674 0.5206 0.6911 0.066 Uiso 1 1 calc R
H14C H 0.7038 0.6086 0.6950 0.066 Uiso 1 1 calc R
C41 C 0.8702(5) 0.0025(6) 0.3696(3) 0.0674(13) Uani 1 1 d .
H41A H 0.8532 -0.0765 0.3997 0.081 Uiso 1 1 calc R
H41B H 0.9594 0.0428 0.3838 0.081 Uiso 1 1 calc R
C38 C 0.7690(7) 0.1818(5) 0.3100(2) 0.0779(17) Uani 1 1 d .
H38A H 0.8344 0.2613 0.3135 0.093 Uiso 1 1 calc R
H38B H 0.6794 0.2226 0.2974 0.093 Uiso 1 1 calc R
C40 C 0.8627(5) -0.0520(5) 0.3012(2) 0.0623(12) Uani 1 1 d .
H40A H 0.8056 -0.1384 0.2951 0.075 Uiso 1 1 calc R
H40B H 0.9522 -0.0759 0.2898 0.075 Uiso 1 1 calc R
C39 C 0.8018(5) 0.0737(5) 0.2601(2) 0.0652(14) Uani 1 1 d .
H39A H 0.8661 0.1138 0.2324 0.078 Uiso 1 1 calc R
H39B H 0.7207 0.0432 0.2318 0.078 Uiso 1 1 calc R

loop_
_atom_site_aniso_label
_atom_site_aniso_U_11
_atom_site_aniso_U_22
_atom_site_aniso_U_33
_atom_site_aniso_U_23
_atom_site_aniso_U_13
_atom_site_aniso_U_12
Cu1 0.02346(18) 0.02169(18) 0.02075(17) 0.00215(15) 0.00201(12) -0.00238(16)
P1 0.0232(4) 0.0197(4) 0.0235(4) 0.0016(3) 0.0013(3) 0.0007(3)
P2 0.0221(4) 0.0179(4) 0.0237(4) 0.0010(3) 0.0002(3) -0.0010(3)
P3 0.0231(4) 0.0290(4) 0.0220(4) 0.0020(3) -0.0006(3) -0.0056(3)
N1 0.0255(13) 0.0195(13) 0.0242(12) 0.0022(10) 0.0043(10) -0.0026(10)
C26 0.0200(14) 0.0256(16) 0.0161(13) 0.0031(11) 0.0006(11) -0.0011(11)
C37 0.0294(16) 0.0242(16) 0.0192(14) 0.0038(12) -0.0005(12) 0.0027(12)
C4 0.0262(16) 0.0313(18) 0.0262(15) 0.0000(13) -0.0018(13) 0.0003(13)
O1 0.081(2) 0.0576(19) 0.0542(18) -0.0053(15) 0.0262(16) -0.0097(17)
C27 0.0247(15) 0.0254(16) 0.0214(14) 0.0014(12) 0.0010(11) 0.0023(13)
C31 0.0227(15) 0.0248(16) 0.0197(14) 0.0036(12) -0.0029(11) 0.0032(12)
C5 0.0260(16) 0.0303(18) 0.0296(15) -0.0054(13) -0.0014(13) -0.0063(13)
C1 0.0295(17) 0.0207(15) 0.0385(18) 0.0032(12) 0.0074(15) 0.0060(13)
C28 0.0336(17) 0.0233(16) 0.0276(16) 0.0002(13) -0.0008(13) -0.0008(13)
C32 0.0283(16) 0.0246(16) 0.0207(14) 0.0043(12) -0.0019(12) 0.0049(12)
C36 0.0396(19) 0.0281(18) 0.0265(16) -0.0011(13) -0.0023(14) -0.0061(15)
C18 0.0288(16) 0.0190(15) 0.0298(15) -0.0051(12) 0.0029(13) -0.0003(12)
C30 0.0206(15) 0.0398(19) 0.0222(14) 0.0036(13) 0.0020(12) -0.0019(13)
C11 0.0313(18) 0.051(2) 0.0222(15) 0.0056(15) 0.0038(13) -0.0037(15)
C35 0.058(2) 0.0236(18) 0.0294(17) -0.0012(14) -0.0114(16) -0.0022(16)
C10 0.0260(17) 0.0377(19) 0.0262(16) 0.0016(14) -0.0010(13) -0.0025(14)
C29 0.0306(17) 0.0333(18) 0.0284(16) 0.0074(13) -0.0025(13) -0.0067(14)
C13 0.0281(17) 0.0312(18) 0.0296(16) 0.0055(14) -0.0012(13) -0.0027(14)
C2 0.0261(15) 0.0212(15) 0.0211(14) -0.0013(11) 0.0000(11) -0.0012(12)
C17 0.0317(18) 0.035(2) 0.0435(19) -0.0026(16) 0.0057(14) 0.0079(15)
C19 0.038(2) 0.0339(19) 0.0283(17) -0.0040(15) 0.0066(14) 0.0026(15)
C3 0.0267(16) 0.0220(15) 0.0229(14) -0.0035(12) 0.0046(12) 0.0000(12)
C9 0.0183(15) 0.0282(16) 0.0254(15) 0.0058(12) 0.0020(11) 0.0013(12)
C12 0.0328(19) 0.043(2) 0.0333(18) 0.0125(16) 0.0007(14) -0.0070(16)
C8 0.0214(15) 0.0257(16) 0.0261(15) 0.0023(12) 0.0001(12) 0.0034(12)
C16 0.045(2) 0.0309(19) 0.0357(19) 0.0131(15) -0.0008(16) 0.0018(16)
C33 0.0353(18) 0.0352(19) 0.0237(15) 0.0049(14) 0.0013(13) 0.0119(15)
C24 0.0374(19) 0.0309(18) 0.0296(16) -0.0034(14) -0.0055(14) -0.0092(14)
C34 0.053(2) 0.0349(19) 0.0236(16) -0.0032(14) 0.0021(15) 0.0134(16)
C15 0.0289(17) 0.0287(17) 0.0287(16) 0.0065(13) -0.0048(13) -0.0003(13)
C22 0.0260(18) 0.072(3) 0.042(2) 0.0009(19) -0.0027(15) 0.0017(18)
C7 0.0335(17) 0.0222(16) 0.0277(15) 0.0022(13) 0.0004(13) -0.0010(13)
C20 0.0288(19) 0.075(3) 0.044(2) -0.009(2) 0.0038(16) 0.0128(19)
C23 0.075(3) 0.037(2) 0.035(2) 0.0021(17) -0.0049(19) -0.022(2)
C6 0.0332(18) 0.0255(17) 0.0336(17) -0.0068(13) 0.0021(14) -0.0091(14)
C21 0.0220(17) 0.054(2) 0.0323(17) 0.0086(16) 0.0057(13) -0.0006(16)
C25 0.042(2) 0.038(2) 0.072(3) -0.023(2) -0.0099(19) 0.0012(17)
C14 0.058(3) 0.048(2) 0.0239(17) 0.0018(16) -0.0026(16) -0.0008(19)
C41 0.056(3) 0.080(4) 0.067(3) -0.006(3) 0.012(2) -0.002(3)
C38 0.134(5) 0.042(3) 0.067(3) 0.002(2) 0.052(3) -0.008(3)
C40 0.069(3) 0.062(3) 0.059(3) -0.004(2) 0.020(2) -0.003(2)
C39 0.077(3) 0.070(3) 0.052(3) -0.004(2) 0.021(2) -0.033(3)

loop_
_atom_type_symbol
_atom_type_description
_atom_type_scat_dispersion_real
_atom_type_scat_dispersion_imag
_atom_type_scat_source
C C 0.0033 0.0016 'International Tables Vol C Tables 4.2.6.8 and 6.1.1.4'
H H 0.0000 0.0000 'International Tables Vol C Tables 4.2.6.8 and 6.1.1.4'
N N 0.0061 0.0033 'International Tables Vol C Tables 4.2.6.8 and 6.1.1.4'
P P 0.1023 0.0942 'International Tables Vol C Tables 4.2.6.8 and 6.1.1.4'
Cu Cu 0.3201 1.2651 'International Tables Vol C Tables 4.2.6.8 and 6.1.1.4'
O O 0.0106 0.0060 'International Tables Vol C Tables 4.2.6.8 and 6.1.1.4'

loop_
_geom_angle_atom_site_label_1
_geom_angle_atom_site_label_2
_geom_angle_atom_site_label_3
_geom_angle
N1 Cu1 P2 117.23(8)
N1 Cu1 P1 122.26(7)
P2 Cu1 P1 88.35(3)
N1 Cu1 P3 113.14(8)
P2 Cu1 P3 121.72(3)
P1 Cu1 P3 88.53(3)
C2 P1 C8 107.04(13)
C2 P1 C1 101.57(15)
C8 P1 C1 101.00(14)
C2 P1 Cu1 106.04(10)
C8 P1 Cu1 104.12(10)
C1 P1 Cu1 134.80(11)
C3 P2 C15 104.66(14)
C3 P2 C18 101.63(14)
C15 P2 C18 105.01(15)
C3 P2 Cu1 105.61(10)
C15 P2 Cu1 116.94(12)
C18 P2 Cu1 120.80(11)
C9 P3 C24 103.44(15)
C9 P3 C21 102.81(14)
C24 P3 C21 103.06(17)
C9 P3 Cu1 104.02(10)
C24 P3 Cu1 129.19(11)
C21 P3 Cu1 111.31(11)
C26 N1 C37 105.4(2)
C26 N1 Cu1 126.3(2)
C37 N1 Cu1 126.9(2)
N1 C26 C27 128.5(3)
N1 C26 C31 112.3(3)
C27 C26 C31 119.2(3)
N1 C37 C36 128.0(3)
N1 C37 C32 111.9(3)
C36 C37 C32 120.1(3)
C5 C4 C3 121.2(3)
C5 C4 H4A 119.4
C3 C4 H4A 119.4
C41 O1 C38 106.4(4)
C28 C27 C26 119.3(3)
C28 C27 H27A 120.3
C26 C27 H27A 120.3
C30 C31 C26 119.9(3)
C30 C31 C32 135.3(3)
C26 C31 C32 104.7(3)
C4 C5 C6 119.4(3)
C4 C5 H5A 120.3
C6 C5 H5A 120.3
P1 C1 H1A 109.5
P1 C1 H1B 109.5
H1A C1 H1B 109.5
P1 C1 H1C 109.5
H1A C1 H1C 109.5
H1B C1 H1C 109.5
C27 C28 C29 121.6(3)
C27 C28 H28A 119.2
C29 C28 H28A 119.2
C33 C32 C37 119.8(3)
C33 C32 C31 134.5(3)
C37 C32 C31 105.7(3)
C35 C36 C37 118.3(3)
C35 C36 H36A 120.9
C37 C36 H36A 120.9
C17 C18 C19 110.2(3)
C17 C18 P2 117.1(2)
C19 C18 P2 109.5(2)
C17 C18 H18A 106.5
C19 C18 H18A 106.5
P2 C18 H18A 106.5
C29 C30 C31 120.1(3)
C29 C30 H30A 119.9
C31 C30 H30A 119.9
C10 C11 C12 119.3(3)
C10 C11 H11A 120.3
C12 C11 H11A 120.3
C34 C35 C36 121.5(3)
C34 C35 H35A 119.3
C36 C35 H35A 119.3
C11 C10 C9 122.0(3)
C11 C10 H10A 119.0
C9 C10 H10A 119.0
C30 C29 C28 119.7(3)
C30 C29 H29A 120.1
C28 C29 H29A 120.1
C8 C13 C12 120.7(3)
C8 C13 H13A 119.7
C12 C13 H13A 119.7
C7 C2 C3 118.1(3)
C7 C2 P1 123.2(2)
C3 C2 P1 118.3(2)
C18 C17 H17A 109.5
C18 C17 H17B 109.5
H17A C17 H17B 109.5
C18 C17 H17C 109.5
H17A C17 H17C 109.5
H17B C17 H17C 109.5
C18 C19 H19A 109.5
C18 C19 H19B 109.5
H19A C19 H19B 109.5
C18 C19 H19C 109.5
H19A C19 H19C 109.5
H19B C19 H19C 109.5
C4 C3 C2 119.5(3)
C4 C3 P2 122.3(2)
C2 C3 P2 118.1(2)
C10 C9 C8 118.2(3)
C10 C9 P3 122.9(2)
C8 C9 P3 118.9(2)
C11 C12 C13 120.3(3)
C11 C12 H12A 119.9
C13 C12 H12A 119.9
C13 C8 C9 119.6(3)
C13 C8 P1 121.8(2)
C9 C8 P1 118.6(2)
C15 C16 H16A 109.5
C15 C16 H16B 109.5
H16A C16 H16B 109.5
C15 C16 H16C 109.5
H16A C16 H16C 109.5
H16B C16 H16C 109.5
C34 C33 C32 119.3(3)
C34 C33 H33A 120.4
C32 C33 H33A 120.4
C25 C24 C23 111.7(3)
C25 C24 P3 111.6(2)
C23 C24 P3 110.7(2)
C25 C24 H24A 107.5
C23 C24 H24A 107.5
P3 C24 H24A 107.5
C33 C34 C35 121.0(3)
C33 C34 H34A 119.5
C35 C34 H34A 119.5
C14 C15 C16 110.9(3)
C14 C15 P2 109.8(2)
C16 C15 P2 108.8(2)
C14 C15 H15A 109.1
C16 C15 H15A 109.1
P2 C15 H15A 109.1
C21 C22 H22A 109.5
C21 C22 H22B 109.5
H22A C22 H22B 109.5
C21 C22 H22C 109.5
H22A C22 H22C 109.5
H22B C22 H22C 109.5
C6 C7 C2 121.3(3)
C6 C7 H7A 119.3
C2 C7 H7A 119.3
C21 C20 H20A 109.5
C21 C20 H20B 109.5
H20A C20 H20B 109.5
C21 C20 H20C 109.5
H20A C20 H20C 109.5
H20B C20 H20C 109.5
C24 C23 H23A 109.5
C24 C23 H23B 109.5
H23A C23 H23B 109.5
C24 C23 H23C 109.5
H23A C23 H23C 109.5
H23B C23 H23C 109.5
C7 C6 C5 120.3(3)
C7 C6 H6A 119.8
C5 C6 H6A 119.8
C20 C21 C22 110.3(3)
C20 C21 P3 110.1(2)
C22 C21 P3 115.3(3)
C20 C21 H21A 106.9
C22 C21 H21A 106.9
P3 C21 H21A 106.9
C24 C25 H25A 109.5
C24 C25 H25B 109.5
H25A C25 H25B 109.5
C24 C25 H25C 109.5
H25A C25 H25C 109.5
H25B C25 H25C 109.5
C15 C14 H14A 109.5
C15 C14 H14B 109.5
H14A C14 H14B 109.5
C15 C14 H14C 109.5
H14A C14 H14C 109.5
H14B C14 H14C 109.5
O1 C41 C40 107.0(4)
O1 C41 H41A 110.3
C40 C41 H41A 110.3
O1 C41 H41B 110.3
C40 C41 H41B 110.3
H41A C41 H41B 108.6
O1 C38 C39 107.2(4)
O1 C38 H38A 110.3
C39 C38 H38A 110.3
O1 C38 H38B 110.3
C39 C38 H38B 110.3
H38A C38 H38B 108.5
C41 C40 C39 103.7(4)
C41 C40 H40A 111.0
C39 C40 H40A 111.0
C41 C40 H40B 111.0
C39 C40 H40B 111.0
H40A C40 H40B 109.0
C38 C39 C40 103.7(4)
C38 C39 H39A 111.0
C40 C39 H39A 111.0
C38 C39 H39B 111.0
C40 C39 H39B 111.0
H39A C39 H39B 109.0

loop_
_geom_bond_atom_site_label_1
_geom_bond_atom_site_label_2
_geom_bond_distance
Cu1 N1 1.993(2)
Cu1 P2 2.2571(9)
Cu1 P1 2.2802(8)
Cu1 P3 2.2905(8)
P1 C2 1.834(3)
P1 C8 1.846(3)
P1 C1 1.851(3)
P2 C3 1.840(3)
P2 C15 1.852(3)
P2 C18 1.867(3)
P3 C9 1.840(3)
P3 C24 1.857(3)
P3 C21 1.865(3)
N1 C26 1.370(4)
N1 C37 1.381(4)
C26 C27 1.400(4)
C26 C31 1.435(4)
C37 C36 1.392(5)
C37 C32 1.421(4)
C4 C5 1.383(4)
C4 C3 1.391(4)
C4 H4A 0.9500
O1 C41 1.395(6)
O1 C38 1.409(6)
C27 C28 1.365(4)
C27 H27A 0.9500
C31 C30 1.385(4)
C31 C32 1.440(4)
C5 C6 1.386(5)
C5 H5A 0.9500
C1 H1A 0.9800
C1 H1B 0.9800
C1 H1C 0.9800
C28 C29 1.411(5)
C28 H28A 0.9500
C32 C33 1.397(4)
C36 C35 1.387(5)
C36 H36A 0.9500
C18 C17 1.517(5)
C18 C19 1.536(5)
C18 H18A 1.0000
C30 C29 1.375(5)
C30 H30A 0.9500
C11 C10 1.378(5)
C11 C12 1.382(5)
C11 H11A 0.9500
C35 C34 1.386(6)
C35 H35A 0.9500
C10 C9 1.395(4)
C10 H10A 0.9500
C29 H29A 0.9500
C13 C8 1.383(4)
C13 C12 1.392(5)
C13 H13A 0.9500
C2 C7 1.408(4)
C2 C3 1.408(4)
C17 H17A 0.9800
C17 H17B 0.9800
C17 H17C 0.9800
C19 H19A 0.9800
C19 H19B 0.9800
C19 H19C 0.9800
C9 C8 1.417(4)
C12 H12A 0.9500
C16 C15 1.530(5)
C16 H16A 0.9800
C16 H16B 0.9800
C16 H16C 0.9800
C33 C34 1.365(5)
C33 H33A 0.9500
C24 C25 1.517(5)
C24 C23 1.528(5)
C24 H24A 1.0000
C34 H34A 0.9500
C15 C14 1.516(5)
C15 H15A 1.0000
C22 C21 1.527(5)
C22 H22A 0.9800
C22 H22B 0.9800
C22 H22C 0.9800
C7 C6 1.371(5)
C7 H7A 0.9500
C20 C21 1.514(6)
C20 H20A 0.9800
C20 H20B 0.9800
C20 H20C 0.9800
C23 H23A 0.9800
C23 H23B 0.9800
C23 H23C 0.9800
C6 H6A 0.9500
C21 H21A 1.0000
C25 H25A 0.9800
C25 H25B 0.9800
C25 H25C 0.9800
C14 H14A 0.9800
C14 H14B 0.9800
C14 H14C 0.9800
C41 C40 1.493(7)
C41 H41A 0.9900
C41 H41B 0.9900
C38 C39 1.507(6)
C38 H38A 0.9900
C38 H38B 0.9900
C40 C39 1.531(7)
C40 H40A 0.9900
C40 H40B 0.9900
C39 H39A 0.9900
C39 H39B 0.9900

loop_
_geom_torsion_atom_site_label_1
_geom_torsion_atom_site_label_2
_geom_torsion_atom_site_label_3
_geom_torsion_atom_site_label_4
_geom_torsion
N1 Cu1 P1 C2 109.98(13)
P2 Cu1 P1 C2 -11.56(10)
P3 Cu1 P1 C2 -133.36(10)
N1 Cu1 P1 C8 -137.26(13)
P2 Cu1 P1 C8 101.20(10)
P3 Cu1 P1 C8 -20.60(10)
N1 Cu1 P1 C1 -15.45(18)
P2 Cu1 P1 C1 -136.99(16)
P3 Cu1 P1 C1 101.21(16)
N1 Cu1 P2 C3 -109.63(12)
P1 Cu1 P2 C3 16.23(10)
P3 Cu1 P2 C3 103.48(10)
N1 Cu1 P2 C15 6.27(15)
P1 Cu1 P2 C15 132.12(12)
P3 Cu1 P2 C15 -140.62(12)
N1 Cu1 P2 C18 136.15(15)
P1 Cu1 P2 C18 -98.00(12)
P3 Cu1 P2 C18 -10.74(13)
N1 Cu1 P3 C9 145.05(12)
P2 Cu1 P3 C9 -66.83(11)
P1 Cu1 P3 C9 20.32(10)
N1 Cu1 P3 C24 -94.11(17)
P2 Cu1 P3 C24 54.01(15)
P1 Cu1 P3 C24 141.16(15)
N1 Cu1 P3 C21 35.01(15)
P2 Cu1 P3 C21 -176.87(13)
P1 Cu1 P3 C21 -89.72(13)
P2 Cu1 N1 C26 -94.8(2)
P1 Cu1 N1 C26 158.6(2)
P3 Cu1 N1 C26 54.9(3)
P2 Cu1 N1 C37 100.8(2)
P1 Cu1 N1 C37 -5.9(3)
P3 Cu1 N1 C37 -109.6(2)
C37 N1 C26 C27 -176.5(3)
Cu1 N1 C26 C27 16.4(4)
C37 N1 C26 C31 1.1(3)
Cu1 N1 C26 C31 -166.05(19)
C26 N1 C37 C36 176.5(3)
Cu1 N1 C37 C36 -16.4(4)
C26 N1 C37 C32 -1.6(3)
Cu1 N1 C37 C32 165.4(2)
N1 C26 C27 C28 177.5(3)
C31 C26 C27 C28 0.1(4)
N1 C26 C31 C30 -177.7(3)
C27 C26 C31 C30 0.1(4)
N1 C26 C31 C32 -0.2(3)
C27 C26 C31 C32 177.6(3)
C3 C4 C5 C6 -0.9(5)
C26 C27 C28 C29 -0.6(5)
N1 C37 C32 C33 -178.2(3)
C36 C37 C32 C33 3.5(4)
N1 C37 C32 C31 1.5(3)
C36 C37 C32 C31 -176.8(3)
C30 C31 C32 C33 -4.1(6)
C26 C31 C32 C33 178.9(3)
C30 C31 C32 C37 176.2(3)
C26 C31 C32 C37 -0.8(3)
N1 C37 C36 C35 179.8(3)
C32 C37 C36 C35 -2.2(5)
C3 P2 C18 C17 72.8(3)
C15 P2 C18 C17 -36.1(3)
Cu1 P2 C18 C17 -171.0(2)
C3 P2 C18 C19 -53.5(2)
C15 P2 C18 C19 -162.3(2)
Cu1 P2 C18 C19 62.8(2)
C26 C31 C30 C29 0.1(4)
C32 C31 C30 C29 -176.5(3)
C37 C36 C35 C34 -0.6(5)
C12 C11 C10 C9 0.1(5)
C31 C30 C29 C28 -0.6(5)
C27 C28 C29 C30 0.8(5)
C8 P1 C2 C7 79.2(3)
C1 P1 C2 C7 -26.3(3)
Cu1 P1 C2 C7 -170.1(2)
C8 P1 C2 C3 -108.1(2)
C1 P1 C2 C3 146.4(2)
Cu1 P1 C2 C3 2.6(2)
C5 C4 C3 C2 -0.9(4)
C5 C4 C3 P2 176.6(2)
C7 C2 C3 C4 2.3(4)
P1 C2 C3 C4 -170.7(2)
C7 C2 C3 P2 -175.3(2)
P1 C2 C3 P2 11.6(3)
C15 P2 C3 C4 38.4(3)
C18 P2 C3 C4 -70.7(3)
Cu1 P2 C3 C4 162.4(2)
C15 P2 C3 C2 -144.0(2)
C18 P2 C3 C2 106.9(2)
Cu1 P2 C3 C2 -20.0(2)
C11 C10 C9 C8 0.3(5)
C11 C10 C9 P3 178.6(3)
C24 P3 C9 C10 28.9(3)
C21 P3 C9 C10 -78.2(3)
Cu1 P3 C9 C10 165.7(2)
C24 P3 C9 C8 -152.9(2)
C21 P3 C9 C8 100.1(3)
Cu1 P3 C9 C8 -16.0(2)
C10 C11 C12 C13 -0.3(5)
C8 C13 C12 C11 0.2(5)
C12 C13 C8 C9 0.2(5)
C12 C13 C8 P1 -177.8(3)
C10 C9 C8 C13 -0.4(4)
P3 C9 C8 C13 -178.8(2)
C10 C9 C8 P1 177.7(2)
P3 C9 C8 P1 -0.7(3)
C2 P1 C8 C13 -52.8(3)
C1 P1 C8 C13 53.1(3)
Cu1 P1 C8 C13 -164.8(2)
C2 P1 C8 C9 129.2(2)
C1 P1 C8 C9 -124.9(2)
Cu1 P1 C8 C9 17.2(2)
C37 C32 C33 C34 -2.0(5)
C31 C32 C33 C34 178.4(3)
C9 P3 C24 C25 67.8(3)
C21 P3 C24 C25 174.6(3)
Cu1 P3 C24 C25 -53.3(3)
C9 P3 C24 C23 -167.1(3)
C21 P3 C24 C23 -60.3(3)
Cu1 P3 C24 C23 71.8(3)
C32 C33 C34 C35 -0.8(5)
C36 C35 C34 C33 2.1(5)
C3 P2 C15 C14 63.3(3)
C18 P2 C15 C14 169.9(2)
Cu1 P2 C15 C14 -53.1(3)
C3 P2 C15 C16 -175.1(2)
C18 P2 C15 C16 -68.5(3)
Cu1 P2 C15 C16 68.5(3)
C3 C2 C7 C6 -2.1(4)
P1 C2 C7 C6 170.6(2)
C2 C7 C6 C5 0.4(5)
C4 C5 C6 C7 1.1(5)
C9 P3 C21 C20 -64.7(3)
C24 P3 C21 C20 -172.0(3)
Cu1 P3 C21 C20 46.2(3)
C9 P3 C21 C22 60.9(3)
C24 P3 C21 C22 -46.4(3)
Cu1 P3 C21 C22 171.7(3)
C38 O1 C41 C40 -35.8(5)
C41 O1 C38 C39 32.1(6)
O1 C41 C40 C39 24.7(5)
O1 C38 C39 C40 -15.7(6)
C41 C40 C39 C38 -5.1(5)
